data_1543965
loop_
_publ_author_name
'Hai-Juan Du'
'Li-Wei Mi'
'Zhong-Cheng Yue'
'Yun-Yin Niu'
'Hong-Wei Hou'

_publ_section_title
;
 Templated fabrication, isomer recognition of series of
 1,1'-(alkane-1,omega-diyl)-bis(3-methylimidazolium)-induced
 polyoxometalates (omega = 1-11)
;
_journal_name_full 'Inorganica Chimica Acta'
_journal_page_first 418
_journal_page_last 426
_journal_paper_doi 10.1016/j.ica.2013.09.050
_journal_volume 409B
_journal_year 2014
_chemical_formula_moiety 'Mo8 O26, H2 O, H3 O, C20 H32 N2, C10 H12 N'
_chemical_formula_sum 'C30 H53 Mo8 N3 O28'
_chemical_formula_weight 1671.27
_space_group_crystal_system monoclinic
_space_group_IT_number 14
_space_group_name_Hall '-P 2yn'
_space_group_name_H-M_alt 'P 1 21/n 1'
_symmetry_space_group_name_Hall '-P 2yn'
_symmetry_space_group_name_H-M 'P 1 21/n 1'
_atom_sites_solution_hydrogens geom
_atom_sites_solution_primary direct
_atom_sites_solution_secondary difmap
_cell_angle_alpha 90.00
_cell_angle_beta 100.868(6)
_cell_angle_gamma 90.00
_cell_formula_units_Z 4
_cell_length_a 12.6049(10)
_cell_length_b 21.9318(13)
_cell_length_c 18.1934(10)
_cell_measurement_reflns_used 7852
_cell_measurement_temperature 291.15
_cell_measurement_theta_max 26.3153
_cell_measurement_theta_min 2.9351
_cell_volume 4939.3(6)
_computing_cell_refinement
;
CrysAlisPro, Agilent Technologies,
Version 1.171.34.49 (release 20-01-2011 CrysAlis171 .NET)
(compiled Jan 20 2011,15:58:25)
;
_computing_data_collection
;
CrysAlisPro, Agilent Technologies,
Version 1.171.34.49 (release 20-01-2011 CrysAlis171 .NET)
(compiled Jan 20 2011,15:58:25)
;
_computing_data_reduction
;
CrysAlisPro, Agilent Technologies,
Version 1.171.34.49 (release 20-01-2011 CrysAlis171 .NET)
(compiled Jan 20 2011,15:58:25)
;
_computing_molecular_graphics
;
O. V. Dolomanov, L. J. Bourhis, R. J. Gildea, J. A. K. Howard and H. Puschmann,
OLEX2: a complete structure solution, refinement and analysis program.
J. Appl. Cryst. (2009). 42, 339-341.
;
_computing_publication_material
;
O. V. Dolomanov, L. J. Bourhis, R. J. Gildea, J. A. K. Howard and H. Puschmann,
OLEX2: a complete structure solution, refinement and analysis program.
J. Appl. Cryst. (2009). 42, 339-341.
;
_computing_structure_refinement 'SHELXL-97 (Sheldrick, 1997)'
_computing_structure_solution 'A short history of SHELX (Sheldrick, 2007)'
_diffrn_ambient_temperature 291.15
_diffrn_detector_area_resol_mean 16.2312
_diffrn_measured_fraction_theta_full 0.998
_diffrn_measured_fraction_theta_max 0.998
_diffrn_measurement_details
;
  1 omega  -87.00  -43.00   1.0000   26.0000
omega____ theta____ kappa____ phi______ frames
    -      -17.2218  145.0000   89.0000 44

  2 omega    0.00   55.00   1.0000   26.0000
omega____ theta____ kappa____ phi______ frames
    -       19.8000   77.0000   30.0000 55

  3 omega   -4.00   88.00   1.0000   26.0000
omega____ theta____ kappa____ phi______ frames
    -       19.8000   37.0000  150.0000 92

  4 omega  -49.00    3.00   1.0000   26.0000
omega____ theta____ kappa____ phi______ frames
    -       19.8000  -77.0000 -150.0000 52
;
_diffrn_measurement_device_type 'Xcalibur, Eos, Gemini'
_diffrn_measurement_method '\w scans'
_diffrn_orient_matrix_UB_11 0.0425176000
_diffrn_orient_matrix_UB_12 0.0143888000
_diffrn_orient_matrix_UB_13 -0.0139048000
_diffrn_orient_matrix_UB_21 0.0181012000
_diffrn_orient_matrix_UB_22 -0.0288680000
_diffrn_orient_matrix_UB_23 -0.0102845000
_diffrn_orient_matrix_UB_31 -0.0336648000
_diffrn_orient_matrix_UB_32 0.0026978000
_diffrn_orient_matrix_UB_33 -0.0357910000
_diffrn_radiation_monochromator graphite
_diffrn_radiation_type 'Mo K\a'
_diffrn_radiation_wavelength 0.7107
_diffrn_reflns_av_R_equivalents 0.0331
_diffrn_reflns_av_unetI/netI 0.0487
_diffrn_reflns_limit_h_max 12
_diffrn_reflns_limit_h_min -15
_diffrn_reflns_limit_k_max 27
_diffrn_reflns_limit_k_min -23
_diffrn_reflns_limit_l_max 22
_diffrn_reflns_limit_l_min -20
_diffrn_reflns_number 22253
_diffrn_reflns_theta_full 26.37
_diffrn_reflns_theta_max 26.37
_diffrn_reflns_theta_min 2.94
_diffrn_source 'Enhance (Mo) X-ray Source'
_exptl_absorpt_coefficient_mu 2.053
_exptl_absorpt_correction_T_max 0.859
_exptl_absorpt_correction_T_min 0.735
_exptl_absorpt_correction_type gaussian
_exptl_absorpt_process_details
;
CrysAlisPro, Agilent Technologies,
Version 1.171.34.49 (release 20-01-2011 CrysAlis171 .NET)
(compiled Jan 20 2011,15:58:25)
Numerical absorption correction based on gaussian integration over
            a multifaceted crystal model
;
_exptl_crystal_density_diffrn 2.247
_exptl_crystal_density_method 'not measured'
_exptl_crystal_F_000 3256
_exptl_crystal_size_max 0.2322
_exptl_crystal_size_mid 0.1737
_exptl_crystal_size_min 0.1304
_refine_diff_density_max 0.667
_refine_diff_density_min -0.591
_refine_diff_density_rms 0.120
_refine_ls_extinction_method none
_refine_ls_goodness_of_fit_ref 1.049
_refine_ls_hydrogen_treatment mixed
_refine_ls_matrix_type full
_refine_ls_number_parameters 651
_refine_ls_number_reflns 10083
_refine_ls_number_restraints 25
_refine_ls_restrained_S_all 1.050
_refine_ls_R_factor_all 0.0608
_refine_ls_R_factor_gt 0.0374
_refine_ls_shift/su_max 0.002
_refine_ls_shift/su_mean 0.000
_refine_ls_structure_factor_coef Fsqd
_refine_ls_weighting_details 'calc w=1/[\s^2^(Fo^2^)+(0.0223P)^2^+6.0378P] where P=(Fo^2^+2Fc^2^)/3'
_refine_ls_weighting_scheme calc
_refine_ls_wR_factor_gt 0.0717
_refine_ls_wR_factor_ref 0.0817
_reflns_number_gt 7271
_reflns_number_total 10083
_reflns_threshold_expression >2sigma(I)
_cod_data_source_file ICA-2014-409B-418-426-10.cif
_cod_data_source_block 10
_cod_depositor_comments
;
The following automatic conversions were performed:

'_journal_paper_doi' value
'http://dx.doi.org/10.1016/j.ica.2013.09.050' was changed to
'10.1016/j.ica.2013.09.050'.

Automatic conversion script
Id: cif_fix_values 6433 2018-09-21 13:16:33Z andrius 
;
_cod_database_code 1543965

loop_
_space_group_symop_id
_space_group_symop_operation_xyz
1 'x, y, z'
2 '-x+1/2, y+1/2, -z+1/2'
3 '-x, -y, -z'
4 'x-1/2, -y-1/2, z-1/2'

loop_
_atom_site_label
_atom_site_type_symbol
_atom_site_fract_x
_atom_site_fract_y
_atom_site_fract_z
_atom_site_U_iso_or_equiv
_atom_site_adp_type
_atom_site_occupancy
_atom_site_symmetry_multiplicity
_atom_site_calc_flag
_atom_site_refinement_flags
_atom_site_disorder_assembly
_atom_site_disorder_group
Mo1 Mo 0.21318(4) 0.30812(2) 0.88154(2) 0.02463(11) Uani 1 1 d . . .
Mo2 Mo 0.28227(3) 0.35794(2) 1.06111(2) 0.02398(11) Uani 1 1 d . . .
Mo3 Mo 0.03643(3) 0.28772(2) 0.98737(2) 0.02011(10) Uani 1 1 d . . .
Mo4 Mo 0.10602(4) 0.33901(2) 1.16954(2) 0.02569(11) Uani 1 1 d . . .
Mo5 Mo 0.22009(4) 0.16028(2) 0.85444(2) 0.02782(12) Uani 1 1 d . . .
Mo6 Mo 0.28819(3) 0.21199(2) 1.03763(2) 0.02026(10) Uani 1 1 d . . .
Mo7 Mo 0.04294(3) 0.14239(2) 0.96189(2) 0.02282(11) Uani 1 1 d . . .
Mo8 Mo 0.11290(3) 0.19118(2) 1.14268(2) 0.02281(11) Uani 1 1 d . . .
O28 O -0.1714(3) 0.2572(3) 1.1984(3) 0.0660(14) Uani 1 1 d D . .
O0AA O 0.2953(3) 0.36603(17) 0.8656(2) 0.0380(9) Uani 1 1 d . . .
O2 O 0.1046(3) 0.31312(17) 0.81020(19) 0.0362(9) Uani 1 1 d . . .
O3 O 0.2859(3) 0.23979(16) 0.85044(18) 0.0282(8) Uani 1 1 d . . .
O4 O 0.3229(2) 0.29047(15) 0.99695(17) 0.0227(8) Uani 1 1 d . . .
O5 O 0.3260(3) 0.41901(17) 1.0177(2) 0.0377(9) Uani 1 1 d . . .
O6 O 0.1428(2) 0.34426(14) 0.96123(17) 0.0232(8) Uani 1 1 d . . .
O7 O 0.3836(3) 0.34436(16) 1.13585(19) 0.0328(9) Uani 1 1 d . . .
O8 O 0.1762(3) 0.39174(15) 1.10984(18) 0.0294(8) Uani 1 1 d . . .
O9 O -0.0638(3) 0.29250(16) 0.91177(19) 0.0304(9) Uani 1 1 d . . .
O10 O 0.1855(2) 0.27141(14) 1.08471(17) 0.0207(7) Uani 1 1 d . . .
O11 O -0.0047(3) 0.33248(15) 1.05618(18) 0.0281(8) Uani 1 1 d . . .
O12 O 0.0202(3) 0.38459(17) 1.2040(2) 0.0403(10) Uani 1 1 d . . .
O13 O 0.2118(3) 0.32930(16) 1.24194(19) 0.0332(9) Uani 1 1 d . . .
O14 O 0.0413(3) 0.25977(15) 1.17420(18) 0.0277(8) Uani 1 1 d . . .
O15 O 0.0274(3) 0.13491(16) 1.15771(19) 0.0366(9) Uani 1 1 d . . .
O16 O 0.2208(3) 0.18525(17) 1.21342(19) 0.0344(9) Uani 1 1 d . . .
O17 O 0.0036(2) 0.20874(14) 1.02778(17) 0.0215(7) Uani 1 1 d . . .
O18 O -0.0585(3) 0.15660(16) 0.88789(18) 0.0300(9) Uani 1 1 d . . .
O19 O 0.0001(3) 0.08073(16) 1.00431(19) 0.0362(9) Uani 1 1 d . . .
O20 O 0.1832(2) 0.15451(14) 1.06320(17) 0.0224(7) Uani 1 1 d . . .
O21 O 0.1498(3) 0.10769(15) 0.91427(18) 0.0300(9) Uani 1 1 d . . .
O22 O 0.3913(3) 0.20594(16) 1.11186(18) 0.0300(9) Uani 1 1 d . . .
O23 O 0.1407(2) 0.22712(14) 0.93994(17) 0.0216(7) Uani 1 1 d . . .
O24 O 0.1169(3) 0.16959(18) 0.78062(19) 0.0409(10) Uani 1 1 d . . .
O25 O 0.3309(3) 0.16734(15) 0.96887(18) 0.0272(8) Uani 1 1 d . . .
O26 O 0.3075(3) 0.11295(19) 0.8224(2) 0.0460(11) Uani 1 1 d . . .
O27 O -0.0866(4) 0.2396(2) 0.7622(3) 0.0565(12) Uani 1 1 d D . .
N1 N 1.2498(4) 0.5420(2) 0.8597(3) 0.0389(12) Uani 1 1 d . . .
N2 N 0.6298(4) 0.1866(2) 0.9551(3) 0.0406(12) Uani 1 1 d . . .
N3 N 0.1229(4) -0.0278(2) 1.1728(3) 0.0468(13) Uani 1 1 d . A .
C1 C 1.2570(5) 0.6015(3) 0.8581(3) 0.0432(15) Uani 1 1 d . . .
H1 H 1.2022 0.6273 0.8347 0.052 Uiso 1 1 calc R . .
C2 C 1.3505(4) 0.6198(2) 0.8933(3) 0.0208(11) Uani 1 1 d . . .
C3 C 1.4074(5) 0.5692(3) 0.9198(3) 0.0442(16) Uani 1 1 d . . .
H3 H 1.4773 0.5687 0.9476 0.053 Uiso 1 1 calc R . .
C4 C 1.3453(5) 0.5200(3) 0.8992(3) 0.0434(15) Uani 1 1 d . . .
H4 H 1.3634 0.4794 0.9097 0.052 Uiso 1 1 calc R . .
C5 C 1.3864(5) 0.6823(3) 0.9029(4) 0.0529(18) Uani 1 1 d . . .
H5A H 1.3304 0.7088 0.8781 0.079 Uiso 1 1 calc R . .
H5B H 1.4500 0.6876 0.8816 0.079 Uiso 1 1 calc R . .
H5C H 1.4028 0.6919 0.9552 0.079 Uiso 1 1 calc R . .
C6 C 1.1550(5) 0.5044(3) 0.8291(3) 0.0461(16) Uani 1 1 d . . .
H6A H 1.1791 0.4654 0.8133 0.055 Uiso 1 1 calc R . .
H6B H 1.1136 0.5245 0.7853 0.055 Uiso 1 1 calc R . .
C7 C 1.0838(5) 0.4942(3) 0.8854(3) 0.0461(16) Uani 1 1 d . . .
H7A H 1.0658 0.5332 0.9050 0.055 Uiso 1 1 calc R . .
H7B H 1.1227 0.4704 0.9268 0.055 Uiso 1 1 calc R . .
C8 C 0.9795(5) 0.4609(3) 0.8511(4) 0.0473(16) Uani 1 1 d . . .
H8A H 0.9457 0.4822 0.8060 0.057 Uiso 1 1 calc R . .
H8B H 0.9976 0.4202 0.8367 0.057 Uiso 1 1 calc R . .
C9 C 0.8996(5) 0.4560(3) 0.9026(4) 0.0458(16) Uani 1 1 d . . .
H9A H 0.8818 0.4966 0.9176 0.055 Uiso 1 1 calc R . .
H9B H 0.9326 0.4340 0.9474 0.055 Uiso 1 1 calc R . .
C10 C 0.7959(5) 0.4235(3) 0.8663(3) 0.0463(16) Uani 1 1 d . . .
H10A H 0.7655 0.4439 0.8198 0.056 Uiso 1 1 calc R . .
H10B H 0.8133 0.3820 0.8542 0.056 Uiso 1 1 calc R . .
C11 C 0.7126(5) 0.4219(3) 0.9156(4) 0.0580(19) Uani 1 1 d . . .
H11A H 0.6870 0.4630 0.9211 0.070 Uiso 1 1 calc R . .
H11B H 0.7466 0.4075 0.9649 0.070 Uiso 1 1 calc R . .
C12 C 0.6157(5) 0.3810(3) 0.8856(4) 0.0550(18) Uani 1 1 d . . .
H12A H 0.5590 0.3887 0.9139 0.066 Uiso 1 1 calc R . .
H12B H 0.5877 0.3915 0.8338 0.066 Uiso 1 1 calc R . .
C13 C 0.6442(5) 0.3136(3) 0.8905(3) 0.0467(16) Uani 1 1 d . . .
H13A H 0.6863 0.3050 0.9397 0.056 Uiso 1 1 calc R . .
H13B H 0.6888 0.3043 0.8539 0.056 Uiso 1 1 calc R . .
C14 C 0.5444(5) 0.2722(3) 0.8766(3) 0.0511(18) Uani 1 1 d . . .
H14A H 0.5001 0.2818 0.9132 0.061 Uiso 1 1 calc R . .
H14B H 0.5023 0.2813 0.8275 0.061 Uiso 1 1 calc R . .
C15 C 0.5699(5) 0.2048(3) 0.8809(3) 0.0525(18) Uani 1 1 d . . .
H15A H 0.5030 0.1819 0.8696 0.063 Uiso 1 1 calc R . .
H15B H 0.6124 0.1947 0.8433 0.063 Uiso 1 1 calc R . .
C16 C 0.7413(5) 0.1849(3) 0.9773(4) 0.0493(17) Uani 1 1 d . . .
H16 H 0.7923 0.1927 0.9477 0.059 Uiso 1 1 calc R . .
C17 C 0.7606(5) 0.1696(3) 1.0500(4) 0.0514(17) Uani 1 1 d . . .
H17 H 0.8284 0.1649 1.0802 0.062 Uiso 1 1 calc R . .
C18 C 0.6649(4) 0.1623(2) 1.0720(3) 0.0242(11) Uani 1 1 d . . .
C19 C 0.5889(5) 0.1727(3) 1.0142(4) 0.0434(15) Uani 1 1 d . . .
H19 H 0.5153 0.1705 1.0147 0.052 Uiso 1 1 calc R . .
C20 C 0.6486(5) 0.1472(3) 1.1467(4) 0.064(2) Uani 1 1 d . . .
H20A H 0.5726 0.1448 1.1469 0.097 Uiso 1 1 calc R . .
H20B H 0.6806 0.1782 1.1811 0.097 Uiso 1 1 calc R . .
H20C H 0.6819 0.1086 1.1616 0.097 Uiso 1 1 calc R . .
C21 C 0.0290(5) 0.0015(3) 1.1511(4) 0.0485(17) Uani 1 1 d . . .
H21 H 0.0106 0.0236 1.1069 0.058 Uiso 1 1 calc R . .
C22 C -0.0313(4) -0.0049(2) 1.1990(3) 0.0276(12) Uani 1 1 d . . .
C23 C 0.0214(6) -0.0389(3) 1.2548(4) 0.063(2) Uani 1 1 d . . .
H23 H -0.0046 -0.0507 1.2972 0.075 Uiso 1 1 calc R . .
C24 C 0.1170(6) -0.0531(3) 1.2396(4) 0.062(2) Uani 1 1 d . . .
H24 H 0.1703 -0.0762 1.2695 0.075 Uiso 1 1 calc R . .
C25 C -0.1364(6) 0.0214(4) 1.1940(5) 0.092(3) Uani 1 1 d . . .
H25A H -0.1549 0.0441 1.1482 0.138 Uiso 1 1 calc R . .
H25B H -0.1364 0.0482 1.2358 0.138 Uiso 1 1 calc R . .
H25C H -0.1885 -0.0104 1.1947 0.138 Uiso 1 1 calc R . .
C26 C 0.2101(6) -0.0348(4) 1.1303(5) 0.090(3) Uani 1 1 d . . .
C27 C 0.297(3) 0.002(2) 1.157(3) 0.078(7) Uani 0.463(10) 1 d PD A 1
H27A H 0.3220 -0.0082 1.2091 0.094 Uiso 0.463(10) 1 calc PR A 1
H27B H 0.2710 0.0437 1.1551 0.094 Uiso 0.463(10) 1 calc PR A 1
C28 C 0.393(2) 0.0000(14) 1.1183(14) 0.098(6) Uani 0.463(10) 1 d PD A 1
H28A H 0.4418 0.0326 1.1389 0.118 Uiso 0.463(10) 1 calc PR A 1
H28B H 0.4308 -0.0382 1.1318 0.118 Uiso 0.463(10) 1 calc PR A 1
C29 C 0.373(2) 0.0054(12) 1.0350(13) 0.138(7) Uani 0.463(10) 1 d PD A 1
H29A H 0.3240 0.0393 1.0214 0.165 Uiso 0.463(10) 1 calc PR A 1
H29B H 0.3353 -0.0311 1.0147 0.165 Uiso 0.463(10) 1 calc PR A 1
C30 C 0.4697(19) 0.0147(13) 0.9930(18) 0.111(6) Uani 0.463(10) 1 d PDU . 1
C27A C 0.277(3) 0.0228(17) 1.143(3) 0.078(7) Uani 0.537(10) 1 d PD A 2
H27C H 0.3075 0.0255 1.1964 0.094 Uiso 0.537(10) 1 calc PR A 2
H27D H 0.2294 0.0574 1.1308 0.094 Uiso 0.537(10) 1 calc PR A 2
C28A C 0.369(2) 0.0287(10) 1.1004(14) 0.098(6) Uani 0.537(10) 1 d PD A 2
H28C H 0.3385 0.0445 1.0512 0.118 Uiso 0.537(10) 1 calc PR A 2
H28D H 0.4179 0.0597 1.1254 0.118 Uiso 0.537(10) 1 calc PR A 2
C29A C 0.4354(18) -0.0242(9) 1.0893(13) 0.138(7) Uani 0.537(10) 1 d PD A 2
H29C H 0.3900 -0.0540 1.0588 0.165 Uiso 0.537(10) 1 calc PR A 2
H29D H 0.4627 -0.0429 1.1375 0.165 Uiso 0.537(10) 1 calc PR A 2
C30A C 0.5310(17) -0.0087(11) 1.0516(12) 0.111(6) Uani 0.537(10) 1 d PDU . 2
H28E H -0.108(3) 0.251(5) 1.190(5) 0.167 Uiso 1 1 d D . .
H28F H -0.172(7) 0.252(5) 1.2445(16) 0.167 Uiso 1 1 d D . .
H27E H -0.128(7) 0.270(3) 0.753(6) 0.167 Uiso 1 1 d D . .
H27F H -0.108(8) 0.217(4) 0.794(5) 0.167 Uiso 1 1 d D . .
H27G H -0.027(9) 0.244(10) 0.746(11) 0.44(13) Uiso 1 1 d D . .

loop_
_atom_site_aniso_label
_atom_site_aniso_U_11
_atom_site_aniso_U_22
_atom_site_aniso_U_33
_atom_site_aniso_U_23
_atom_site_aniso_U_13
_atom_site_aniso_U_12
Mo1 0.0256(2) 0.0298(3) 0.0189(2) 0.00250(19) 0.00513(18) -0.00310(19)
Mo2 0.0236(2) 0.0253(3) 0.0225(2) -0.00139(19) 0.00296(19) -0.00543(19)
Mo3 0.0158(2) 0.0241(2) 0.0196(2) 0.00240(18) 0.00130(17) 0.00205(17)
Mo4 0.0259(2) 0.0287(3) 0.0229(2) -0.00308(19) 0.00571(19) 0.00168(19)
Mo5 0.0282(3) 0.0339(3) 0.0223(2) -0.0052(2) 0.00701(19) -0.0024(2)
Mo6 0.0155(2) 0.0250(2) 0.0196(2) -0.00006(18) 0.00143(17) 0.00297(18)
Mo7 0.0231(2) 0.0248(3) 0.0201(2) -0.00054(18) 0.00281(18) -0.00506(18)
Mo8 0.0247(2) 0.0256(3) 0.0185(2) 0.00224(18) 0.00506(18) -0.00086(18)
O28 0.035(3) 0.112(4) 0.053(3) -0.006(3) 0.014(2) 0.006(3)
O0AA 0.040(2) 0.036(2) 0.041(2) 0.0037(18) 0.0134(18) -0.0075(18)
O2 0.038(2) 0.045(3) 0.0240(19) 0.0061(17) 0.0038(17) -0.0009(18)
O3 0.0268(19) 0.034(2) 0.0270(19) -0.0026(16) 0.0125(15) -0.0037(16)
O4 0.0185(17) 0.028(2) 0.0216(17) 0.0008(15) 0.0034(14) -0.0032(14)
O5 0.042(2) 0.035(2) 0.037(2) 0.0039(18) 0.0086(18) -0.0108(18)
O6 0.0255(19) 0.0221(19) 0.0214(17) 0.0017(14) 0.0030(14) -0.0004(14)
O7 0.029(2) 0.039(2) 0.029(2) -0.0038(17) 0.0008(16) -0.0048(17)
O8 0.036(2) 0.024(2) 0.0285(19) -0.0014(16) 0.0066(16) -0.0002(16)
O9 0.0216(19) 0.039(2) 0.028(2) 0.0021(17) -0.0014(15) 0.0037(16)
O10 0.0213(18) 0.0198(19) 0.0207(17) 0.0026(14) 0.0031(14) 0.0016(14)
O11 0.0275(19) 0.029(2) 0.0275(19) 0.0013(16) 0.0039(15) 0.0061(16)
O12 0.043(2) 0.041(2) 0.040(2) -0.0062(19) 0.0152(19) 0.0100(19)
O13 0.033(2) 0.040(2) 0.026(2) -0.0023(17) 0.0039(16) -0.0011(17)
O14 0.0262(19) 0.033(2) 0.0266(19) 0.0005(16) 0.0108(15) -0.0011(16)
O15 0.045(2) 0.035(2) 0.032(2) 0.0019(17) 0.0132(18) -0.0106(18)
O16 0.035(2) 0.041(2) 0.0255(19) 0.0032(17) 0.0005(17) 0.0018(17)
O17 0.0148(17) 0.029(2) 0.0205(17) 0.0029(15) 0.0023(14) -0.0025(14)
O18 0.027(2) 0.034(2) 0.0269(19) -0.0007(16) -0.0002(16) -0.0033(16)
O19 0.043(2) 0.035(2) 0.031(2) 0.0015(17) 0.0058(17) -0.0101(18)
O20 0.0233(18) 0.0223(19) 0.0218(17) 0.0022(14) 0.0050(14) 0.0027(14)
O21 0.035(2) 0.025(2) 0.030(2) -0.0047(16) 0.0045(16) -0.0015(16)
O22 0.0236(19) 0.039(2) 0.0265(19) -0.0025(16) 0.0016(15) 0.0069(16)
O23 0.0185(17) 0.028(2) 0.0179(17) 0.0016(14) 0.0023(14) -0.0008(14)
O24 0.039(2) 0.054(3) 0.027(2) -0.0038(18) -0.0002(18) -0.009(2)
O25 0.0241(19) 0.031(2) 0.0263(19) -0.0028(16) 0.0043(15) 0.0026(15)
O26 0.047(3) 0.053(3) 0.042(2) -0.011(2) 0.020(2) 0.005(2)
O27 0.055(3) 0.072(4) 0.041(3) 0.005(2) 0.003(2) 0.002(3)
N1 0.031(3) 0.045(3) 0.040(3) 0.005(2) 0.006(2) 0.000(2)
N2 0.034(3) 0.048(3) 0.041(3) -0.017(2) 0.010(2) -0.004(2)
N3 0.051(3) 0.041(3) 0.052(3) 0.001(3) 0.020(3) -0.010(3)
C1 0.054(4) 0.033(4) 0.044(4) 0.007(3) 0.014(3) 0.011(3)
C2 0.018(3) 0.025(3) 0.020(2) 0.001(2) 0.002(2) -0.001(2)
C3 0.035(3) 0.066(5) 0.033(3) 0.003(3) 0.010(3) -0.008(3)
C4 0.040(4) 0.047(4) 0.045(4) 0.014(3) 0.013(3) 0.000(3)
C5 0.045(4) 0.063(5) 0.050(4) -0.005(3) 0.010(3) -0.002(3)
C6 0.040(4) 0.041(4) 0.056(4) 0.001(3) 0.005(3) -0.004(3)
C7 0.040(4) 0.048(4) 0.049(4) 0.007(3) 0.005(3) 0.002(3)
C8 0.042(4) 0.041(4) 0.059(4) 0.007(3) 0.010(3) -0.006(3)
C9 0.044(4) 0.034(4) 0.060(4) 0.008(3) 0.011(3) 0.001(3)
C10 0.042(4) 0.046(4) 0.052(4) 0.004(3) 0.012(3) -0.002(3)
C11 0.054(4) 0.052(4) 0.072(5) -0.010(4) 0.023(4) 0.002(3)
C12 0.041(4) 0.068(5) 0.059(4) 0.000(4) 0.015(3) 0.000(3)
C13 0.034(3) 0.063(5) 0.044(4) -0.002(3) 0.010(3) -0.006(3)
C14 0.037(4) 0.076(5) 0.039(4) -0.001(3) 0.002(3) -0.015(3)
C15 0.043(4) 0.072(5) 0.044(4) -0.020(3) 0.014(3) -0.019(3)
C16 0.026(3) 0.062(5) 0.064(5) -0.014(4) 0.017(3) -0.004(3)
C17 0.036(4) 0.052(4) 0.065(5) -0.010(4) 0.009(3) 0.002(3)
C18 0.012(2) 0.031(3) 0.030(3) -0.001(2) 0.004(2) 0.000(2)
C19 0.039(4) 0.037(4) 0.062(4) -0.014(3) 0.029(3) -0.006(3)
C20 0.046(4) 0.078(6) 0.070(5) 0.012(4) 0.014(4) 0.006(4)
C21 0.066(5) 0.025(3) 0.047(4) 0.006(3) -0.009(4) 0.002(3)
C22 0.028(3) 0.017(3) 0.039(3) 0.008(2) 0.011(2) 0.003(2)
C23 0.077(5) 0.064(5) 0.059(5) 0.012(4) 0.045(4) 0.004(4)
C24 0.075(5) 0.058(5) 0.053(4) 0.020(4) 0.008(4) 0.013(4)
C25 0.061(5) 0.068(6) 0.152(9) 0.016(6) 0.032(6) 0.016(4)
C26 0.068(5) 0.103(7) 0.117(7) -0.045(6) 0.063(5) -0.043(5)
C27 0.055(13) 0.09(3) 0.100(17) -0.004(13) 0.035(13) 0.024(10)
C28 0.078(13) 0.10(2) 0.128(16) 0.011(12) 0.037(11) 0.038(11)
C29 0.177(19) 0.118(15) 0.139(17) 0.021(11) 0.083(15) 0.076(12)
C30 0.102(7) 0.132(8) 0.111(9) 0.002(7) 0.049(6) 0.007(5)
C27A 0.055(13) 0.09(3) 0.100(17) -0.004(13) 0.035(13) 0.024(10)
C28A 0.078(13) 0.10(2) 0.128(16) 0.011(12) 0.037(11) 0.038(11)
C29A 0.177(19) 0.118(15) 0.139(17) 0.021(11) 0.083(15) 0.076(12)
C30A 0.102(7) 0.132(8) 0.111(9) 0.002(7) 0.049(6) 0.007(5)

loop_
_atom_type_symbol
_atom_type_description
_atom_type_scat_dispersion_real
_atom_type_scat_dispersion_imag
_atom_type_scat_source
C C 0.0033 0.0016 'International Tables Vol C Tables 4.2.6.8 and 6.1.1.4'
H H 0.0000 0.0000 'International Tables Vol C Tables 4.2.6.8 and 6.1.1.4'
O O 0.0106 0.0060 'International Tables Vol C Tables 4.2.6.8 and 6.1.1.4'
N N 0.0061 0.0033 'International Tables Vol C Tables 4.2.6.8 and 6.1.1.4'
Mo Mo -1.6832 0.6857 'International Tables Vol C Tables 4.2.6.8 and 6.1.1.4'

loop_
_geom_angle_atom_site_label_1
_geom_angle_atom_site_label_2
_geom_angle_atom_site_label_3
_geom_angle
_geom_angle_site_symmetry_1
_geom_angle_site_symmetry_3
O0AA Mo1 O2 104.50(17) . .
O0AA Mo1 O3 101.30(17) . .
O0AA Mo1 O4 90.03(14) . .
O0AA Mo1 O6 101.24(16) . .
O0AA Mo1 O23 161.34(14) . .
O2 Mo1 O3 100.81(16) . .
O2 Mo1 O4 163.19(15) . .
O2 Mo1 O6 97.14(16) . .
O2 Mo1 O23 93.91(14) . .
O3 Mo1 O4 84.21(13) . .
O3 Mo1 O6 146.51(14) . .
O3 Mo1 O23 77.75(13) . .
O4 Mo1 O23 71.31(11) . .
O6 Mo1 O4 71.33(12) . .
O6 Mo1 O23 72.99(12) . .
O4 Mo2 O6 71.64(12) . .
O4 Mo2 O10 73.03(12) . .
O5 Mo2 O4 99.81(16) . .
O5 Mo2 O6 90.15(14) . .
O5 Mo2 O7 104.35(17) . .
O5 Mo2 O8 103.23(17) . .
O5 Mo2 O10 162.05(14) . .
O6 Mo2 O10 72.03(11) . .
O7 Mo2 O4 95.74(15) . .
O7 Mo2 O6 162.42(14) . .
O7 Mo2 O8 100.61(16) . .
O7 Mo2 O10 92.88(14) . .
O8 Mo2 O4 147.30(14) . .
O8 Mo2 O6 85.34(13) . .
O8 Mo2 O10 78.01(13) . .
O6 Mo3 O10 78.00(12) . .
O6 Mo3 O17 149.16(13) . .
O6 Mo3 O23 78.20(13) . .
O9 Mo3 O6 101.85(15) . .
O9 Mo3 O10 172.83(14) . .
O9 Mo3 O11 105.78(16) . .
O9 Mo3 O17 100.52(15) . .
O9 Mo3 O23 97.53(14) . .
O11 Mo3 O6 97.37(15) . .
O11 Mo3 O10 81.30(13) . .
O11 Mo3 O17 96.66(15) . .
O11 Mo3 O23 156.68(13) . .
O17 Mo3 O10 77.18(11) . .
O17 Mo3 O23 78.06(13) . .
O23 Mo3 O10 75.39(11) . .
O8 Mo4 O10 74.01(12) . .
O8 Mo4 O11 78.05(13) . .
O8 Mo4 O14 144.51(14) . .
O11 Mo4 O10 69.39(11) . .
O12 Mo4 O8 104.58(17) . .
O12 Mo4 O10 162.07(14) . .
O12 Mo4 O11 92.74(15) . .
O12 Mo4 O13 104.55(17) . .
O12 Mo4 O14 102.25(17) . .
O13 Mo4 O8 97.86(16) . .
O13 Mo4 O10 93.30(14) . .
O13 Mo4 O11 162.69(15) . .
O13 Mo4 O14 97.43(16) . .
O14 Mo4 O10 73.31(12) . .
O14 Mo4 O11 77.88(13) . .
O3 Mo5 O23 73.62(12) . .
O3 Mo5 O25 77.33(13) . .
O21 Mo5 O3 144.16(14) . .
O21 Mo5 O23 73.43(12) . .
O21 Mo5 O25 77.98(13) . .
O24 Mo5 O3 97.56(16) . .
O24 Mo5 O21 98.88(16) . .
O24 Mo5 O23 94.89(15) . .
O24 Mo5 O25 163.65(16) . .
O25 Mo5 O23 68.79(11) . .
O26 Mo5 O3 103.15(18) . .
O26 Mo5 O21 103.15(18) . .
O26 Mo5 O23 160.50(14) . .
O26 Mo5 O24 104.61(19) . .
O26 Mo5 O25 91.71(15) . .
O4 Mo6 Mo8 125.29(10) . .
O4 Mo6 O10 79.03(13) . .
O4 Mo6 O23 77.88(12) . .
O10 Mo6 Mo8 46.29(8) . .
O10 Mo6 O23 76.24(11) . .
O20 Mo6 Mo8 36.06(9) . .
O20 Mo6 O4 150.60(13) . .
O20 Mo6 O10 78.92(13) . .
O20 Mo6 O23 78.17(12) . .
O22 Mo6 Mo8 91.41(12) . .
O22 Mo6 O4 100.27(15) . .
O22 Mo6 O10 99.24(14) . .
O22 Mo6 O20 102.27(15) . .
O22 Mo6 O23 175.34(14) . .
O22 Mo6 O25 103.45(16) . .
O23 Mo6 Mo8 86.27(8) . .
O25 Mo6 Mo8 133.13(11) . .
O25 Mo6 O4 95.80(15) . .
O25 Mo6 O10 157.28(13) . .
O25 Mo6 O20 97.06(15) . .
O25 Mo6 O23 81.04(13) . .
O17 Mo7 O20 71.28(11) . .
O17 Mo7 O23 73.69(12) . .
O18 Mo7 O17 96.11(15) . .
O18 Mo7 O20 162.85(14) . .
O18 Mo7 O21 101.81(15) . .
O18 Mo7 O23 93.53(14) . .
O19 Mo7 O17 99.84(16) . .
O19 Mo7 O18 104.49(16) . .
O19 Mo7 O20 89.43(14) . .
O19 Mo7 O21 101.70(17) . .
O19 Mo7 O23 161.50(14) . .
O21 Mo7 O17 147.40(13) . .
O21 Mo7 O20 84.72(12) . .
O21 Mo7 O23 78.19(13) . .
O23 Mo7 O20 72.10(11) . .
O10 Mo8 Mo6 41.40(8) . .
O14 Mo8 Mo6 119.11(10) . .
O14 Mo8 O10 77.72(13) . .
O14 Mo8 O17 84.53(12) . .
O14 Mo8 O20 146.86(13) . .
O15 Mo8 Mo6 136.78(13) . .
O15 Mo8 O10 160.19(14) . .
O15 Mo8 O14 100.11(17) . .
O15 Mo8 O17 88.77(14) . .
O15 Mo8 O20 101.87(16) . .
O16 Mo8 Mo6 85.35(13) . .
O16 Mo8 O10 94.28(14) . .
O16 Mo8 O14 101.02(16) . .
O16 Mo8 O15 105.42(18) . .
O16 Mo8 O17 163.40(15) . .
O16 Mo8 O20 96.68(15) . .
O17 Mo8 Mo6 78.33(8) . .
O17 Mo8 O10 71.44(11) . .
O20 Mo8 Mo6 34.91(9) . .
O20 Mo8 O10 73.19(12) . .
O20 Mo8 O17 71.52(12) . .
H28E O28 H28F 110(3) . .
Mo1 O3 Mo5 117.74(17) . .
Mo2 O4 Mo1 103.26(13) . .
Mo6 O4 Mo1 110.62(13) . .
Mo6 O4 Mo2 109.19(15) . .
Mo1 O6 Mo2 104.33(13) . .
Mo3 O6 Mo1 110.12(15) . .
Mo3 O6 Mo2 110.42(14) . .
Mo2 O8 Mo4 118.21(17) . .
Mo2 O10 Mo3 96.24(11) . .
Mo2 O10 Mo4 85.13(10) . .
Mo3 O10 Mo4 91.08(10) . .
Mo6 O10 Mo2 92.57(12) . .
Mo6 O10 Mo3 104.49(12) . .
Mo6 O10 Mo4 164.43(14) . .
Mo6 O10 Mo8 92.31(11) . .
Mo8 O10 Mo2 163.81(14) . .
Mo8 O10 Mo3 97.47(11) . .
Mo8 O10 Mo4 86.03(11) . .
Mo3 O11 Mo4 118.23(16) . .
Mo8 O14 Mo4 118.15(17) . .
Mo3 O17 Mo7 108.91(15) . .
Mo3 O17 Mo8 110.83(13) . .
Mo7 O17 Mo8 104.33(13) . .
Mo6 O20 Mo7 109.60(14) . .
Mo6 O20 Mo8 109.02(15) . .
Mo8 O20 Mo7 104.19(13) . .
Mo7 O21 Mo5 117.63(17) . .
Mo1 O23 Mo5 85.74(10) . .
Mo3 O23 Mo1 91.91(12) . .
Mo3 O23 Mo5 164.08(14) . .
Mo3 O23 Mo6 103.88(12) . .
Mo3 O23 Mo7 92.38(12) . .
Mo6 O23 Mo1 97.46(11) . .
Mo6 O23 Mo5 92.04(11) . .
Mo7 O23 Mo1 163.09(14) . .
Mo7 O23 Mo5 85.66(10) . .
Mo7 O23 Mo6 97.36(11) . .
Mo6 O25 Mo5 118.12(16) . .
H27E O27 H27F 110(3) . .
H27E O27 H27G 112(10) . .
H27F O27 H27G 136(10) . .
C1 N1 C4 107.8(5) . .
C1 N1 C6 127.2(5) . .
C4 N1 C6 125.0(5) . .
C16 N2 C15 126.1(5) . .
C19 N2 C15 127.0(5) . .
C19 N2 C16 106.8(5) . .
C21 N3 C24 105.5(6) . .
C21 N3 C26 127.1(6) . .
C24 N3 C26 127.3(7) . .
N1 C1 H1 124.5 . .
C2 C1 N1 111.0(5) . .
C2 C1 H1 124.5 . .
C1 C2 C3 107.0(5) . .
C1 C2 C5 126.1(5) . .
C3 C2 C5 126.9(5) . .
C2 C3 H3 125.8 . .
C4 C3 C2 108.4(5) . .
C4 C3 H3 125.8 . .
N1 C4 H4 127.1 . .
C3 C4 N1 105.8(6) . .
C3 C4 H4 127.1 . .
C2 C5 H5A 109.5 . .
C2 C5 H5B 109.5 . .
C2 C5 H5C 109.5 . .
H5A C5 H5B 109.5 . .
H5A C5 H5C 109.5 . .
H5B C5 H5C 109.5 . .
N1 C6 H6A 109.2 . .
N1 C6 H6B 109.2 . .
N1 C6 C7 111.9(5) . .
H6A C6 H6B 107.9 . .
C7 C6 H6A 109.2 . .
C7 C6 H6B 109.2 . .
C6 C7 H7A 109.3 . .
C6 C7 H7B 109.3 . .
C6 C7 C8 111.8(5) . .
H7A C7 H7B 107.9 . .
C8 C7 H7A 109.3 . .
C8 C7 H7B 109.3 . .
C7 C8 H8A 108.8 . .
C7 C8 H8B 108.8 . .
H8A C8 H8B 107.7 . .
C9 C8 C7 113.9(5) . .
C9 C8 H8A 108.8 . .
C9 C8 H8B 108.8 . .
C8 C9 H9A 109.1 . .
C8 C9 H9B 109.1 . .
C8 C9 C10 112.5(5) . .
H9A C9 H9B 107.8 . .
C10 C9 H9A 109.1 . .
C10 C9 H9B 109.1 . .
C9 C10 H10A 109.0 . .
C9 C10 H10B 109.0 . .
H10A C10 H10B 107.8 . .
C11 C10 C9 112.9(5) . .
C11 C10 H10A 109.0 . .
C11 C10 H10B 109.0 . .
C10 C11 H11A 108.8 . .
C10 C11 H11B 108.8 . .
C10 C11 C12 113.6(6) . .
H11A C11 H11B 107.7 . .
C12 C11 H11A 108.8 . .
C12 C11 H11B 108.8 . .
C11 C12 H12A 109.1 . .
C11 C12 H12B 109.1 . .
H12A C12 H12B 107.8 . .
C13 C12 C11 112.6(5) . .
C13 C12 H12A 109.1 . .
C13 C12 H12B 109.1 . .
C12 C13 H13A 109.0 . .
C12 C13 H13B 109.0 . .
C12 C13 C14 112.9(5) . .
H13A C13 H13B 107.8 . .
C14 C13 H13A 109.0 . .
C14 C13 H13B 109.0 . .
C13 C14 H14A 108.7 . .
C13 C14 H14B 108.7 . .
H14A C14 H14B 107.6 . .
C15 C14 C13 114.3(5) . .
C15 C14 H14A 108.7 . .
C15 C14 H14B 108.7 . .
N2 C15 C14 112.3(5) . .
N2 C15 H15A 109.2 . .
N2 C15 H15B 109.2 . .
C14 C15 H15A 109.2 . .
C14 C15 H15B 109.2 . .
H15A C15 H15B 107.9 . .
N2 C16 H16 126.9 . .
C17 C16 N2 106.2(6) . .
C17 C16 H16 126.9 . .
C16 C17 H17 125.8 . .
C16 C17 C18 108.3(6) . .
C18 C17 H17 125.8 . .
C17 C18 C20 126.6(5) . .
C19 C18 C17 107.7(6) . .
C19 C18 C20 125.7(5) . .
N2 C19 H19 124.5 . .
C18 C19 N2 111.0(5) . .
C18 C19 H19 124.5 . .
C18 C20 H20A 109.5 . .
C18 C20 H20B 109.5 . .
C18 C20 H20C 109.5 . .
H20A C20 H20B 109.5 . .
H20A C20 H20C 109.5 . .
H20B C20 H20C 109.5 . .
N3 C21 H21 124.6 . .
C22 C21 N3 110.8(5) . .
C22 C21 H21 124.6 . .
C21 C22 C23 107.9(5) . .
C21 C22 C25 125.4(6) . .
C23 C22 C25 126.6(6) . .
C22 C23 H23 125.8 . .
C24 C23 C22 108.5(6) . .
C24 C23 H23 125.8 . .
N3 C24 H24 126.3 . .
C23 C24 N3 107.3(6) . .
C23 C24 H24 126.3 . .
C22 C25 H25A 109.5 . .
C22 C25 H25B 109.5 . .
C22 C25 H25C 109.5 . .
H25A C25 H25B 109.5 . .
H25A C25 H25C 109.5 . .
H25B C25 H25C 109.5 . .
N3 C26 C27A 106.4(13) . .
C27 C26 N3 112.3(18) . .
C27 C26 C27A 21(2) . .
C26 C27 H27A 107.7 . .
C26 C27 H27B 107.7 . .
C26 C27 C28 118(4) . .
H27A C27 H27B 107.1 . .
C28 C27 H27A 107.7 . .
C28 C27 H27B 107.7 . .
C27 C28 H28A 107.8 . .
C27 C28 H28B 107.8 . .
H28A C28 H28B 107.1 . .
C29 C28 C27 118(3) . .
C29 C28 H28A 107.8 . .
C29 C28 H28B 107.8 . .
C28 C29 H29A 107.2 . .
C28 C29 H29B 107.2 . .
C28 C29 C30 121(2) . .
H29A C29 H29B 106.8 . .
C30 C29 H29A 107.2 . .
C30 C29 H29B 107.2 . .
C30 C30 C29 115(4) 3_657 .
C26 C27A H27C 108.2 . .
C26 C27A H27D 108.2 . .
C26 C27A C28A 117(3) . .
H27C C27A H27D 107.3 . .
C28A C27A H27C 108.2 . .
C28A C27A H27D 108.2 . .
C27A C28A H28C 107.1 . .
C27A C28A H28D 107.1 . .
H28C C28A H28D 106.8 . .
C29A C28A C27A 121(2) . .
C29A C28A H28C 107.1 . .
C29A C28A H28D 107.1 . .
C28A C29A H29C 108.8 . .
C28A C29A H29D 108.8 . .
C28A C29A C30A 114(2) . .
H29C C29A H29D 107.7 . .
C30A C29A H29C 108.8 . .
C30A C29A H29D 108.8 . .
C29A C30A C30A 105.6(19) . 3_657

loop_
_geom_bond_atom_site_label_1
_geom_bond_atom_site_label_2
_geom_bond_distance
_geom_bond_site_symmetry_2
Mo1 O0AA 1.697(4) .
Mo1 O2 1.703(3) .
Mo1 O3 1.898(3) .
Mo1 O4 2.318(3) .
Mo1 O6 2.000(3) .
Mo1 O23 2.342(3) .
Mo2 O4 2.010(3) .
Mo2 O5 1.698(4) .
Mo2 O6 2.297(3) .
Mo2 O7 1.707(3) .
Mo2 O8 1.890(4) .
Mo2 O10 2.339(3) .
Mo3 O6 1.950(3) .
Mo3 O9 1.686(3) .
Mo3 O10 2.353(3) .
Mo3 O11 1.745(3) .
Mo3 O17 1.956(3) .
Mo3 O23 2.160(3) .
Mo4 O8 1.913(4) .
Mo4 O10 2.483(3) .
Mo4 O11 2.266(3) .
Mo4 O12 1.680(4) .
Mo4 O13 1.702(3) .
Mo4 O14 1.929(3) .
Mo5 O3 1.938(3) .
Mo5 O21 1.914(4) .
Mo5 O23 2.482(3) .
Mo5 O24 1.697(3) .
Mo5 O25 2.283(3) .
Mo5 O26 1.695(4) .
Mo6 Mo8 3.2149(7) .
Mo6 O4 1.955(3) .
Mo6 O10 2.128(3) .
Mo6 O20 1.946(3) .
Mo6 O22 1.693(3) .
Mo6 O23 2.341(3) .
Mo6 O25 1.752(3) .
Mo7 O17 2.006(3) .
Mo7 O18 1.702(3) .
Mo7 O19 1.695(4) .
Mo7 O20 2.317(3) .
Mo7 O21 1.893(4) .
Mo7 O23 2.306(3) .
Mo8 O10 2.326(3) .
Mo8 O14 1.898(3) .
Mo8 O15 1.694(4) .
Mo8 O16 1.692(3) .
Mo8 O17 2.309(3) .
Mo8 O20 2.002(3) .
O28 H28E 0.848(10) .
O28 H28F 0.848(10) .
O27 H27E 0.851(10) .
O27 H27F 0.852(10) .
O27 H27G 0.86(2) .
N1 C1 1.309(7) .
N1 C4 1.368(7) .
N1 C6 1.472(7) .
N2 C15 1.473(7) .
N2 C16 1.387(7) .
N2 C19 1.313(7) .
N3 C21 1.340(7) .
N3 C24 1.351(8) .
N3 C26 1.466(9) .
C1 H1 0.9300 .
C1 C2 1.295(7) .
C2 C3 1.360(7) .
C2 C5 1.443(7) .
C3 H3 0.9300 .
C3 C4 1.343(8) .
C4 H4 0.9300 .
C5 H5A 0.9600 .
C5 H5B 0.9600 .
C5 H5C 0.9600 .
C6 H6A 0.9700 .
C6 H6B 0.9700 .
C6 C7 1.501(8) .
C7 H7A 0.9700 .
C7 H7B 0.9700 .
C7 C8 1.530(8) .
C8 H8A 0.9700 .
C8 H8B 0.9700 .
C8 C9 1.504(8) .
C9 H9A 0.9700 .
C9 H9B 0.9700 .
C9 C10 1.526(8) .
C10 H10A 0.9700 .
C10 H10B 0.9700 .
C10 C11 1.505(8) .
C11 H11A 0.9700 .
C11 H11B 0.9700 .
C11 C12 1.531(8) .
C12 H12A 0.9700 .
C12 H12B 0.9700 .
C12 C13 1.520(9) .
C13 H13A 0.9700 .
C13 H13B 0.9700 .
C13 C14 1.532(8) .
C14 H14A 0.9700 .
C14 H14B 0.9700 .
C14 C15 1.512(9) .
C15 H15A 0.9700 .
C15 H15B 0.9700 .
C16 H16 0.9300 .
C16 C17 1.342(9) .
C17 H17 0.9300 .
C17 C18 1.350(8) .
C18 C19 1.301(7) .
C18 C20 1.451(8) .
C19 H19 0.9300 .
C20 H20A 0.9600 .
C20 H20B 0.9600 .
C20 H20C 0.9600 .
C21 H21 0.9300 .
C21 C22 1.268(8) .
C22 C23 1.332(8) .
C22 C25 1.432(8) .
C23 H23 0.9300 .
C23 C24 1.323(9) .
C24 H24 0.9300 .
C25 H25A 0.9600 .
C25 H25B 0.9600 .
C25 H25C 0.9600 .
C26 C27 1.37(6) .
C26 C27A 1.51(5) .
C27 H27A 0.9700 .
C27 H27B 0.9700 .
C27 C28 1.513(18) .
C28 H28A 0.9700 .
C28 H28B 0.9700 .
C28 C29 1.494(18) .
C29 H29A 0.9700 .
C29 H29B 0.9700 .
C29 C30 1.565(18) .
C30 C30 0.99(5) 3_657
C27A H27C 0.9700 .
C27A H27D 0.9700 .
C27A C28A 1.522(17) .
C28A H28C 0.9700 .
C28A H28D 0.9700 .
C28A C29A 1.465(16) .
C29A H29C 0.9700 .
C29A H29D 0.9700 .
C29A C30A 1.533(17) .
C30A C30A 1.93(4) 3_657

loop_
_geom_hbond_atom_site_label_D
_geom_hbond_atom_site_label_H
_geom_hbond_atom_site_label_A
_geom_hbond_distance_DH
_geom_hbond_distance_HA
_geom_hbond_distance_DA
_geom_hbond_angle_DHA
_geom_hbond_site_symmetry_A
O28 H28E O14 0.848(10) 1.97(3) 2.798(6) 165(11) .
O28 H28F O3 0.848(10) 2.10(3) 2.917(6) 162(9) 4_566
O27 H27E O16 0.851(10) 2.14(5) 2.929(6) 154(10) 4_565
O27 H27F O13 0.852(10) 2.50(10) 2.920(6) 112(8) 4_565
O27 H27F O18 0.852(10) 2.15(6) 2.893(6) 145(9) .
O27 H27G O2 0.86(2) 2.38(19) 2.894(6) 119(17) .
O27 H27G O24 0.86(2) 2.4(2) 2.954(6) 119(18) .
